data_7038723
loop_
_publ_author_name
'Santhana Raj Prabhu, M.'
'Ugandhar, Uppara'
'Baskar, Viswanathan'

_publ_section_title
;
 In situ generated polysiloxanes stabilizing \m3-oxo bridged Sb3
 triangles.
;
_journal_issue 16
_journal_name_full 'Dalton transactions (Cambridge, England : 2003)'
_journal_page_first 6963
_journal_page_last 6967
_journal_paper_doi 10.1039/c5dt01590a
_journal_volume 45
_journal_year 2016
_chemical_formula_moiety 'C50 H81 Br2.99 N O17 Sb3 Si6'
_chemical_formula_sum 'C50 H81 Br2.99 N O17 Sb3 Si6'
_chemical_formula_weight 1740.87
_space_group_crystal_system monoclinic
_space_group_IT_number 14
_space_group_name_Hall '-P 2ybc'
_space_group_name_H-M_alt 'P 1 21/c 1'
_symmetry_space_group_name_Hall '-P 2ybc'
_symmetry_space_group_name_H-M 'P 1 21/c 1'
_atom_sites_solution_hydrogens mixed
_audit_creation_method SHELXL-2014/7
_audit_update_record
;
2016-03-05 deposited with the CCDC.
2016-03-08 downloaded from the CCDC.
;
_cell_angle_alpha 90
_cell_angle_beta 104.994(14)
_cell_angle_gamma 90
_cell_formula_units_Z 4
_cell_length_a 11.741(10)
_cell_length_b 28.21(2)
_cell_length_c 21.863(18)
_cell_measurement_reflns_used 7195
_cell_measurement_temperature 100(2)
_cell_measurement_theta_max 24.99
_cell_measurement_theta_min 2.27
_cell_volume 6995(10)
_computing_cell_refinement 'Bruker SMART'
_computing_data_collection 'Bruker SMART'
_computing_data_reduction 'Bruker SAINT'
_computing_molecular_graphics 'Bruker SHELXTL'
_computing_publication_material 'Bruker SHELXTL'
_computing_structure_refinement 'SHELXL-2014/7 (Sheldrick, 2014)'
_computing_structure_solution 'Bruker SHELXTL'
_diffrn_ambient_temperature 100(2)
_diffrn_measured_fraction_theta_full 1.000
_diffrn_measured_fraction_theta_max 1.000
_diffrn_measurement_device_type 'CCD area detector'
_diffrn_measurement_method 'phi and omega scans'
_diffrn_radiation_type MoK\a
_diffrn_radiation_wavelength 0.71073
_diffrn_reflns_av_R_equivalents 0.1321
_diffrn_reflns_av_unetI/netI 0.0943
_diffrn_reflns_Laue_measured_fraction_full 1.000
_diffrn_reflns_Laue_measured_fraction_max 1.000
_diffrn_reflns_limit_h_max 13
_diffrn_reflns_limit_h_min -13
_diffrn_reflns_limit_k_max 33
_diffrn_reflns_limit_k_min -33
_diffrn_reflns_limit_l_max 25
_diffrn_reflns_limit_l_min -25
_diffrn_reflns_number 66654
_diffrn_reflns_point_group_measured_fraction_full 1.000
_diffrn_reflns_point_group_measured_fraction_max 1.000
_diffrn_reflns_theta_full 25.026
_diffrn_reflns_theta_max 25.026
_diffrn_reflns_theta_min 1.205
_diffrn_source 'sealed tube'
_exptl_absorpt_coefficient_mu 3.021
_exptl_absorpt_correction_T_max 0.7320
_exptl_absorpt_correction_T_min 0.558
_exptl_absorpt_correction_type multi-scan
_exptl_absorpt_process_details SADABS
_exptl_crystal_colour colourless
_exptl_crystal_density_diffrn 1.653
_exptl_crystal_description block
_exptl_crystal_F_000 3463
_exptl_crystal_size_max 0.120
_exptl_crystal_size_mid 0.080
_exptl_crystal_size_min 0.080
_refine_diff_density_max 1.557
_refine_diff_density_min -1.348
_refine_diff_density_rms 0.167
_refine_ls_extinction_method none
_refine_ls_goodness_of_fit_ref 1.104
_refine_ls_hydrogen_treatment constr
_refine_ls_matrix_type full
_refine_ls_number_parameters 727
_refine_ls_number_reflns 12334
_refine_ls_number_restraints 726
_refine_ls_restrained_S_all 1.082
_refine_ls_R_factor_all 0.0957
_refine_ls_R_factor_gt 0.0694
_refine_ls_shift/su_max 0.295
_refine_ls_shift/su_mean 0.007
_refine_ls_structure_factor_coef Fsqd
_refine_ls_weighting_details 'w=1/[\s^2^(Fo^2^)+(0.0370P)^2^+29.8230P] where P=(Fo^2^+2Fc^2^)/3'
_refine_ls_weighting_scheme calc
_refine_ls_wR_factor_gt 0.1310
_refine_ls_wR_factor_ref 0.1414
_reflns_Friedel_coverage 0.000
_reflns_number_gt 9496
_reflns_number_total 12334
_reflns_threshold_expression 'I > 2\s(I)'
_cod_data_source_file c5dt01590a2.cif
_cod_data_source_block 2
_cod_depositor_comments 'Adding full bibliography for 7038722--7038725.cif.'
_cod_original_cell_volume 6993(10)
_cod_database_code 7038723
_shelx_shelxl_version_number 2014/7
_shelx_space_group_comment
;
The symmetry employed for this shelxl refinement is uniquely defined
by the following loop, which should always be used as a source of
symmetry information in preference to the above space-group names.
They are only intended as comments.
;
_shelx_estimated_absorpt_t_min 0.713
_shelx_estimated_absorpt_t_max 0.794

loop_
_space_group_symop_operation_xyz
'x, y, z'
'-x, y+1/2, -z+1/2'
'-x, -y, -z'
'x, -y-1/2, z-1/2'

loop_
_atom_site_label
_atom_site_type_symbol
_atom_site_fract_x
_atom_site_fract_y
_atom_site_fract_z
_atom_site_U_iso_or_equiv
_atom_site_adp_type
_atom_site_occupancy
_atom_site_site_symmetry_order
_atom_site_calc_flag
_atom_site_refinement_flags_posn
_atom_site_refinement_flags_adp
_atom_site_refinement_flags_occupancy
_atom_site_disorder_assembly
_atom_site_disorder_group
Br3 Br 0.6022(9) 0.5869(3) 0.4301(5) 0.148(5) Uani 0.5 1 d D . P A 2
Br3B Br 0.6520(8) 0.5710(3) 0.4233(5) 0.137(4) Uani 0.5 1 d D . P B 1
Sb1 Sb 0.02610(4) 0.31438(2) 0.26720(2) 0.01542(14) Uani 1 1 d . U . . .
Sb2 Sb -0.06013(4) 0.38922(2) 0.14600(2) 0.01643(14) Uani 1 1 d . U . . .
Sb3 Sb 0.19695(5) 0.42863(2) 0.28119(3) 0.01991(15) Uani 1 1 d D U . . .
Br1 Br -0.33327(9) 0.13681(4) 0.30706(5) 0.0412(3) Uani 1 1 d . U . . .
Br2 Br -0.56773(9) 0.39375(5) -0.08796(5) 0.0614(4) Uani 1 1 d . U . . .
Si1 Si 0.30405(19) 0.32222(8) 0.31722(11) 0.0232(5) Uani 1 1 d . U . . .
Si2 Si 0.2182(2) 0.27065(8) 0.19515(11) 0.0232(5) Uani 1 1 d . U . . .
Si3 Si 0.1369(2) 0.33845(8) 0.08383(11) 0.0218(5) Uani 1 1 d . U . . .
Si4 Si 0.17069(19) 0.43819(8) 0.12632(11) 0.0200(5) Uani 1 1 d . U . . .
Si5 Si -0.0651(2) 0.46981(8) 0.25057(11) 0.0247(5) Uani 1 1 d . U . . .
Si6 Si 0.0042(2) 0.40455(8) 0.35617(11) 0.0255(6) Uani 1 1 d . U . . .
C2 C -0.1682(8) 0.2653(3) 0.3141(4) 0.034(2) Uani 1 1 d . U . . .
H2 H -0.1803 0.2964 0.3280 0.041 Uiso 1 1 calc R U . . .
C19 C -0.2202(7) 0.3897(3) 0.0736(4) 0.0226(17) Uani 1 1 d . U . . .
C1 C -0.0736(7) 0.2568(3) 0.2886(4) 0.0217(17) Uani 1 1 d . U . . .
C4 C -0.2243(7) 0.1847(3) 0.3018(4) 0.0244(18) Uani 1 1 d . U . . .
C21 C -0.3440(8) 0.3579(4) -0.0232(4) 0.040(2) Uani 1 1 d . U . . .
H21 H -0.3563 0.3358 -0.0571 0.048 Uiso 1 1 calc R U . . .
C3 C -0.2444(8) 0.2298(3) 0.3196(4) 0.031(2) Uani 1 1 d . U . . .
H3 H -0.3107 0.2365 0.3356 0.038 Uiso 1 1 calc R U . . .
C24 C -0.3089(7) 0.4219(3) 0.0758(4) 0.032(2) Uani 1 1 d . U . . .
H24 H -0.2982 0.4434 0.1103 0.039 Uiso 1 1 calc R U . . .
C5 C -0.1290(8) 0.1748(3) 0.2796(4) 0.032(2) Uani 1 1 d . U . . .
H5 H -0.1143 0.1431 0.2689 0.039 Uiso 1 1 calc R U . . .
C6 C -0.0535(8) 0.2109(3) 0.2727(4) 0.029(2) Uani 1 1 d . U . . .
H6 H 0.0128 0.2039 0.2569 0.035 Uiso 1 1 calc R U . . .
C22 C -0.4271(8) 0.3902(4) -0.0208(4) 0.035(2) Uani 1 1 d . U . . .
C15 C 0.1172(9) 0.3197(3) -0.0005(4) 0.040(2) Uani 1 1 d . U . . .
C26 C 0.1832(9) 0.4828(3) 0.0146(4) 0.040(2) Uani 1 1 d . U . . .
H26A H 0.0976 0.4787 -0.0003 0.060 Uiso 1 1 calc R U . . .
H26B H 0.2228 0.4545 0.0041 0.060 Uiso 1 1 calc R U . . .
H26C H 0.2071 0.5106 -0.0060 0.060 Uiso 1 1 calc R U . . .
C11 C 0.2601(8) 0.2087(3) 0.1847(5) 0.035(2) Uani 1 1 d . U . . .
C14 C 0.1670(11) 0.1836(4) 0.1353(5) 0.058(3) Uani 1 1 d . U . . .
H14A H 0.1919 0.1508 0.1312 0.087 Uiso 1 1 calc R U . . .
H14B H 0.1555 0.1999 0.0947 0.087 Uiso 1 1 calc R U . . .
H14C H 0.0928 0.1835 0.1480 0.087 Uiso 1 1 calc R U . . .
C12 C 0.2823(9) 0.1808(3) 0.2466(5) 0.042(2) Uani 1 1 d . U . . .
H12A H 0.2089 0.1785 0.2598 0.063 Uiso 1 1 calc R U . . .
H12B H 0.3422 0.1971 0.2795 0.063 Uiso 1 1 calc R U . . .
H12C H 0.3102 0.1489 0.2402 0.063 Uiso 1 1 calc R U . . .
C18 C 0.0548(10) 0.3587(4) -0.0447(5) 0.052(3) Uani 1 1 d . U . . .
H18A H 0.0372 0.3474 -0.0886 0.078 Uiso 1 1 calc R U . . .
H18B H 0.1058 0.3867 -0.0399 0.078 Uiso 1 1 calc R U . . .
H18C H -0.0189 0.3670 -0.0341 0.078 Uiso 1 1 calc R U . . .
C20 C -0.2397(8) 0.3574(3) 0.0247(4) 0.031(2) Uani 1 1 d . U . . .
H20 H -0.1809 0.3345 0.0237 0.038 Uiso 1 1 calc R U . . .
C23 C -0.4129(8) 0.4228(4) 0.0278(4) 0.042(2) Uani 1 1 d . U . . .
H23 H -0.4729 0.4452 0.0284 0.050 Uiso 1 1 calc R U . . .
C16 C 0.0444(10) 0.2748(3) -0.0139(4) 0.046(3) Uani 1 1 d . U . . .
H16A H -0.0353 0.2812 -0.0099 0.069 Uiso 1 1 calc R U . . .
H16B H 0.0813 0.2502 0.0164 0.069 Uiso 1 1 calc R U . . .
H16C H 0.0403 0.2640 -0.0570 0.069 Uiso 1 1 calc R U . . .
O8 O 0.0105(5) 0.34284(18) 0.1001(2) 0.0198(12) Uani 1 1 d . U . . .
O3 O 0.1754(4) 0.30933(18) 0.3294(2) 0.0180(12) Uani 1 1 d . U . . .
O2 O -0.1141 0.3308 0.1898 0.0196(12) Uani 1 1 d . U . . .
H2A H -0.1237 0.3069 0.1653 0.029 Uiso 1 1 d R U . . .
O15 O -0.0434(5) 0.35557(19) 0.3201(2) 0.0222(12) Uani 1 1 d . U . . .
O1 O 0.0753(4) 0.37616(17) 0.2285(2) 0.0146(11) Uani 1 1 d . U . . .
O5 O 0.0877(4) 0.27479(17) 0.2082(2) 0.0178(11) Uani 1 1 d . U . . .
O6 O 0.3122(4) 0.37782(19) 0.3025(3) 0.0231(13) Uani 1 1 d . U . . .
O9 O 0.2064(5) 0.38900(19) 0.0966(3) 0.0223(12) Uani 1 1 d . U . . .
O12 O -0.1286(5) 0.43286(19) 0.1959(2) 0.0212(12) Uani 1 1 d . U . . .
O13 O 0.0736(5) 0.47507(18) 0.2524(2) 0.0208(12) Uani 1 1 d . U . . .
O10 O 0.2447(4) 0.43750(18) 0.2011(2) 0.0196(12) Uani 1 1 d . U . . .
O11 O 0.0305(4) 0.43900(18) 0.1191(2) 0.0180(12) Uani 1 1 d . U . . .
O4 O 0.3168(4) 0.29340(19) 0.2545(3) 0.0220(12) Uani 1 1 d . U . . .
O7 O 0.2194(5) 0.29986(18) 0.1311(3) 0.0219(12) Uani 1 1 d . U . . .
O16 O 0.1394(5) 0.41285(19) 0.3549(2) 0.0243(13) Uani 1 1 d . U . . .
O14 O -0.0767(5) 0.44778(19) 0.3181(3) 0.0268(13) Uani 1 1 d . U . . .
C39 C -0.0118(10) 0.4022(4) 0.4384(4) 0.046(2) Uani 1 1 d . U . . .
N1 N 0.4532(7) 0.3940(4) 0.2119(5) 0.058(2) Uani 1 1 d . U . . .
H1 H 0.3782 0.4019 0.2013 0.069 Uiso 1 1 calc R U . . .
C9 C 0.4428(8) 0.2527(3) 0.3927(5) 0.038(2) Uani 1 1 d . U . . .
H9A H 0.4714 0.2414 0.3570 0.057 Uiso 1 1 calc R U . . .
H9B H 0.3675 0.2373 0.3918 0.057 Uiso 1 1 calc R U . . .
H9C H 0.5006 0.2449 0.4325 0.057 Uiso 1 1 calc R U . . .
C25 C 0.2179(8) 0.4900(3) 0.0867(4) 0.0287(19) Uani 1 1 d . U . . .
C30 C -0.1244(9) 0.5498(4) 0.1755(5) 0.045(3) Uani 1 1 d . U . . .
H30A H -0.1729 0.5310 0.1408 0.067 Uiso 1 1 calc R U . . .
H30B H -0.0420 0.5489 0.1735 0.067 Uiso 1 1 calc R U . . .
H30C H -0.1524 0.5827 0.1718 0.067 Uiso 1 1 calc R U . . .
C28 C 0.1611(8) 0.5345(3) 0.1032(5) 0.038(2) Uani 1 1 d . U . . .
H28A H 0.1898 0.5620 0.0841 0.057 Uiso 1 1 calc R U . . .
H28B H 0.1813 0.5384 0.1493 0.057 Uiso 1 1 calc R U . . .
H28C H 0.0753 0.5322 0.0869 0.057 Uiso 1 1 calc R U . . .
C49 C 0.6433(9) 0.4105(4) 0.2694(5) 0.050(3) Uani 1 1 d . U . . .
H49 H 0.6977 0.4294 0.2992 0.060 Uiso 1 1 calc R U . . .
C8 C 0.3935(8) 0.3239(4) 0.4474(4) 0.043(2) Uani 1 1 d . U . . .
H8A H 0.3237 0.3071 0.4527 0.065 Uiso 1 1 calc R U . . .
H8B H 0.3767 0.3579 0.4429 0.065 Uiso 1 1 calc R U . . .
H8C H 0.4597 0.3184 0.4846 0.065 Uiso 1 1 calc R U . . .
C46 C 0.4857(9) 0.3564(5) 0.1856(6) 0.060(3) Uani 1 1 d . U . . .
H46 H 0.4292 0.3374 0.1572 0.073 Uiso 1 1 calc R U . . .
C32 C -0.2635(9) 0.5278(3) 0.2385(5) 0.045(3) Uani 1 1 d . U . . .
H32A H -0.2974 0.5597 0.2309 0.067 Uiso 1 1 calc R U . . .
H32B H -0.2704 0.5163 0.2797 0.067 Uiso 1 1 calc R U . . .
H32C H -0.3061 0.5064 0.2051 0.067 Uiso 1 1 calc R U . . .
C7 C 0.4257(8) 0.3055(3) 0.3878(4) 0.0322(19) Uani 1 1 d . U . . .
C29 C -0.1336(8) 0.5295(3) 0.2383(4) 0.034(2) Uani 1 1 d . U . . .
C42 C 0.0539(11) 0.3597(4) 0.4723(5) 0.062(3) Uani 1 1 d . U . . .
H42A H 0.0486 0.3594 0.5163 0.093 Uiso 1 1 calc R U . . .
H42B H 0.1368 0.3615 0.4715 0.093 Uiso 1 1 calc R U . . .
H42C H 0.0187 0.3306 0.4510 0.093 Uiso 1 1 calc R U . . .
C10 C 0.5392(8) 0.3285(3) 0.3807(5) 0.044(3) Uani 1 1 d . U . . .
H10A H 0.6041 0.3206 0.4175 0.066 Uiso 1 1 calc R U . . .
H10B H 0.5290 0.3630 0.3778 0.066 Uiso 1 1 calc R U . . .
H10C H 0.5574 0.3167 0.3422 0.066 Uiso 1 1 calc R U . . .
C27 C 0.3537(8) 0.4957(4) 0.1102(5) 0.042(2) Uani 1 1 d . U . . .
H27A H 0.3786 0.5236 0.0904 0.063 Uiso 1 1 calc R U . . .
H27B H 0.3921 0.4674 0.0989 0.063 Uiso 1 1 calc R U . . .
H27C H 0.3762 0.4996 0.1563 0.063 Uiso 1 1 calc R U . . .
C48 C 0.6806(9) 0.3726(4) 0.2420(6) 0.054(3) Uani 1 1 d . U . . .
H48 H 0.7623 0.3653 0.2523 0.064 Uiso 1 1 calc R U . . .
C13 C 0.3777(10) 0.2086(4) 0.1649(6) 0.065(3) Uani 1 1 d . U . . .
H13A H 0.4020 0.1759 0.1604 0.098 Uiso 1 1 calc R U . . .
H13B H 0.4386 0.2248 0.1973 0.098 Uiso 1 1 calc R U . . .
H13C H 0.3667 0.2252 0.1244 0.098 Uiso 1 1 calc R U . . .
C50 C 0.5283(9) 0.4208(5) 0.2537(6) 0.061(3) Uani 1 1 d . U . . .
H50 H 0.5003 0.4472 0.2724 0.073 Uiso 1 1 calc R U . . .
C31 C -0.0674(10) 0.5620(3) 0.2918(5) 0.051(3) Uani 1 1 d . U . . .
H31A H 0.0155 0.5641 0.2910 0.076 Uiso 1 1 calc R U . . .
H31B H -0.0724 0.5489 0.3326 0.076 Uiso 1 1 calc R U . . .
H31C H -0.1030 0.5936 0.2861 0.076 Uiso 1 1 calc R U . . .
C47 C 0.6037(9) 0.3450(5) 0.2004(6) 0.061(3) Uani 1 1 d . U . . .
H47 H 0.6306 0.3184 0.1815 0.074 Uiso 1 1 calc R U . . .
C40 C 0.0460(14) 0.4467(4) 0.4735(5) 0.085(4) Uani 1 1 d . U . . .
H40A H 0.0091 0.4750 0.4509 0.128 Uiso 1 1 calc R U . . .
H40B H 0.1304 0.4467 0.4755 0.128 Uiso 1 1 calc R U . . .
H40C H 0.0355 0.4468 0.5165 0.128 Uiso 1 1 calc R U . . .
C41 C -0.1381(12) 0.4016(5) 0.4399(6) 0.080(4) Uani 1 1 d . U . . .
H41A H -0.1761 0.3729 0.4188 0.121 Uiso 1 1 calc R U . . .
H41B H -0.1782 0.4296 0.4180 0.121 Uiso 1 1 calc R U . . .
H41C H -0.1429 0.4018 0.4840 0.121 Uiso 1 1 calc R U . . .
O17 O -0.1447(6) 0.2584(2) 0.1148(3) 0.0453(18) Uani 1 1 d D . . . .
H17 H -0.0899 0.2485 0.1449 0.068 Uiso 0.4 1 calc R U P C 1
H17D H -0.0807 0.2570 0.1430 0.068 Uiso 0.6 1 calc R U P D 2
C44A C -0.230(2) 0.2234(8) 0.0969(18) 0.074(5) Uiso 0.4 1 d D . P E 1
H44A H -0.2259 0.2170 0.1424 0.089 Uiso 0.4 1 calc R U P E 1
C43A C -0.350(2) 0.2432(10) 0.0872(14) 0.054(4) Uiso 0.4 1 d D . P E 1
H43A H -0.4079 0.2178 0.0746 0.081 Uiso 0.4 1 calc R U P E 1
H43B H -0.3575 0.2576 0.1267 0.081 Uiso 0.4 1 calc R U P E 1
H43C H -0.3631 0.2674 0.0539 0.081 Uiso 0.4 1 calc R U P E 1
C45B C -0.215(2) 0.2001(8) 0.0418(9) 0.078(6) Uiso 0.6 1 d D . P E 2
H45A H -0.2539 0.1692 0.0339 0.117 Uiso 0.6 1 calc R U P E 2
H45B H -0.2626 0.2239 0.0138 0.117 Uiso 0.6 1 calc R U P E 2
H45C H -0.1370 0.1981 0.0333 0.117 Uiso 0.6 1 calc R U P E 2
C44B C -0.2010(18) 0.2141(7) 0.1093(10) 0.074(5) Uiso 0.6 1 d D . P E 2
H44B H -0.1515 0.1905 0.1387 0.089 Uiso 0.6 1 calc R U P E 2
C43B C -0.3165(15) 0.2210(7) 0.1246(9) 0.054(4) Uiso 0.6 1 d D . P E 2
H43D H -0.3582 0.1907 0.1211 0.081 Uiso 0.6 1 calc R U P E 2
H43E H -0.3032 0.2333 0.1678 0.081 Uiso 0.6 1 calc R U P E 2
H43F H -0.3642 0.2438 0.0947 0.081 Uiso 0.6 1 calc R U P E 2
C45A C -0.204(3) 0.1732(9) 0.0877(17) 0.078(6) Uiso 0.4 1 d D . P E 1
H45D H -0.2779 0.1553 0.0751 0.117 Uiso 0.4 1 calc R U P E 1
H45E H -0.1620 0.1706 0.0544 0.117 Uiso 0.4 1 calc R U P E 1
H45F H -0.1546 0.1602 0.1273 0.117 Uiso 0.4 1 calc R U P E 1
C17 C 0.2381(11) 0.3109(5) -0.0121(6) 0.067(3) Uani 1 1 d . U . . .
H17A H 0.2774 0.2850 0.0151 0.101 Uiso 1 1 calc R U . . .
H17B H 0.2859 0.3398 -0.0022 0.101 Uiso 1 1 calc R U . . .
H17C H 0.2287 0.3025 -0.0566 0.101 Uiso 1 1 calc R U . . .
C33B C 0.3111(14) 0.4801(5) 0.3329(7) 0.022(3) Uiso 0.5 1 d D . P A 2
C38B C 0.3927(14) 0.4701(6) 0.3899(7) 0.024(3) Uiso 0.5 1 d D . P A 2
H38B H 0.3880 0.4403 0.4094 0.029 Uiso 0.5 1 calc R U P A 2
C34B C 0.3167(15) 0.5245(5) 0.3072(8) 0.025(3) Uiso 0.5 1 d D . P A 2
H34B H 0.2621 0.5326 0.2683 0.030 Uiso 0.5 1 calc R U P A 2
C37B C 0.4795(16) 0.5010(6) 0.4194(9) 0.035(4) Uiso 0.5 1 d D . P A 2
H37B H 0.5368 0.4927 0.4571 0.042 Uiso 0.5 1 calc R U P A 2
C35 C 0.4475(15) 0.5479(7) 0.3292(8) 0.036(4) Uiso 0.5 1 d D . P B 1
H35 H 0.4564 0.5785 0.3128 0.043 Uiso 0.5 1 calc R U P B 1
C35A C 0.3997(16) 0.5573(7) 0.3366(8) 0.036(4) Uiso 0.5 1 d D . P A 2
H35A H 0.4015 0.5880 0.3190 0.043 Uiso 0.5 1 calc R U P A 2
C36 C 0.5264(16) 0.5315(6) 0.3821(8) 0.040(4) Uiso 0.5 1 d D . P B 1
C36A C 0.4796(16) 0.5447(6) 0.3916(8) 0.040(4) Uiso 0.5 1 d D . P A 2
C38A C 0.4188(13) 0.4607(6) 0.3785(7) 0.024(3) Uiso 0.5 1 d D . P B 1
H38A H 0.4100 0.4304 0.3958 0.029 Uiso 0.5 1 calc R U P B 1
C37A C 0.5132(16) 0.4884(6) 0.4076(9) 0.035(4) Uiso 0.5 1 d D . P B 1
H37A H 0.5685 0.4777 0.4449 0.042 Uiso 0.5 1 calc R U P B 1
C34A C 0.3549(15) 0.5193(5) 0.3000(8) 0.025(3) Uiso 0.5 1 d D . P B 1
H34A H 0.3021 0.5299 0.2618 0.030 Uiso 0.5 1 calc R U P B 1
C33A C 0.3355(13) 0.4755(5) 0.3244(7) 0.022(3) Uiso 0.5 1 d D . P B 1

loop_
_atom_site_aniso_label
_atom_site_aniso_U_11
_atom_site_aniso_U_22
_atom_site_aniso_U_33
_atom_site_aniso_U_23
_atom_site_aniso_U_13
_atom_site_aniso_U_12
Br3 0.222(11) 0.085(4) 0.075(3) 0.014(3) -0.072(5) -0.111(6)
Br3B 0.128(5) 0.136(8) 0.100(4) 0.056(5) -0.054(4) -0.116(6)
Sb1 0.0121(3) 0.0125(3) 0.0223(3) 0.0016(2) 0.0054(2) 0.0011(2)
Sb2 0.0121(3) 0.0164(3) 0.0201(3) 0.0020(2) 0.0030(2) 0.0012(2)
Sb3 0.0202(3) 0.0113(3) 0.0243(3) 0.0022(2) -0.0014(2) -0.0003(2)
Br1 0.0410(6) 0.0311(6) 0.0548(6) 0.0025(5) 0.0184(5) -0.0164(5)
Br2 0.0280(6) 0.0957(10) 0.0469(7) 0.0306(6) -0.0148(5) -0.0197(6)
Si1 0.0141(12) 0.0175(13) 0.0354(13) 0.0098(10) 0.0020(10) 0.0025(9)
Si2 0.0245(13) 0.0135(12) 0.0357(14) 0.0037(10) 0.0154(10) 0.0042(10)
Si3 0.0255(13) 0.0159(12) 0.0280(13) 0.0008(10) 0.0142(10) 0.0021(10)
Si4 0.0167(12) 0.0162(12) 0.0275(12) 0.0047(10) 0.0063(9) 0.0021(9)
Si5 0.0306(13) 0.0170(13) 0.0265(12) 0.0027(10) 0.0074(10) 0.0106(10)
Si6 0.0375(14) 0.0161(13) 0.0230(12) 0.0020(10) 0.0079(11) 0.0099(11)
C2 0.041(5) 0.018(4) 0.050(6) -0.001(4) 0.027(4) -0.004(3)
C19 0.015(3) 0.026(4) 0.026(4) 0.008(3) 0.002(3) -0.002(3)
C1 0.023(4) 0.018(3) 0.025(4) -0.002(3) 0.007(3) -0.002(3)
C4 0.022(4) 0.022(4) 0.028(4) 0.006(3) 0.005(3) -0.003(3)
C21 0.033(4) 0.049(6) 0.029(4) 0.008(4) -0.007(3) -0.009(4)
C3 0.030(4) 0.020(4) 0.051(6) 0.004(3) 0.021(4) 0.000(3)
C24 0.025(4) 0.041(5) 0.029(4) 0.010(4) 0.005(3) 0.006(3)
C5 0.033(4) 0.018(4) 0.050(6) -0.002(4) 0.018(4) -0.003(3)
C6 0.030(4) 0.021(4) 0.043(5) -0.002(3) 0.019(4) 0.003(3)
C22 0.021(4) 0.048(5) 0.032(4) 0.022(3) 0.002(3) -0.011(3)
C15 0.065(5) 0.030(5) 0.033(4) -0.007(3) 0.026(4) -0.009(4)
C26 0.042(6) 0.033(6) 0.045(4) 0.013(4) 0.010(4) 0.003(4)
C11 0.043(5) 0.014(4) 0.059(5) 0.003(3) 0.031(4) 0.006(3)
C14 0.081(7) 0.027(5) 0.064(6) 0.001(5) 0.014(5) 0.003(5)
C12 0.046(6) 0.020(5) 0.062(5) 0.007(4) 0.018(4) 0.003(4)
C18 0.084(7) 0.039(5) 0.036(5) -0.002(4) 0.021(5) -0.009(5)
C20 0.022(4) 0.034(5) 0.032(4) 0.003(3) -0.005(3) -0.003(3)
C23 0.028(4) 0.054(6) 0.039(4) 0.017(4) 0.001(3) 0.004(4)
C16 0.081(7) 0.035(5) 0.023(5) -0.005(4) 0.016(5) -0.009(5)
O8 0.022(3) 0.014(3) 0.023(3) 0.004(2) 0.005(2) -0.004(2)
O3 0.016(2) 0.012(3) 0.025(3) 0.006(2) 0.003(2) 0.002(2)
O2 0.013(3) 0.020(3) 0.026(3) 0.004(2) 0.004(2) -0.003(2)
O15 0.026(3) 0.017(3) 0.026(3) 0.001(2) 0.012(2) 0.005(2)
O1 0.011(2) 0.012(2) 0.020(2) -0.0015(19) 0.0027(19) 0.0004(19)
O5 0.018(3) 0.010(3) 0.028(3) 0.003(2) 0.009(2) 0.001(2)
O6 0.015(3) 0.017(3) 0.033(3) 0.007(2) -0.001(2) 0.002(2)
O9 0.017(3) 0.017(3) 0.037(3) -0.002(2) 0.016(2) 0.000(2)
O12 0.017(3) 0.022(3) 0.024(3) 0.006(2) 0.005(2) 0.005(2)
O13 0.023(3) 0.018(3) 0.020(3) 0.005(2) 0.003(2) 0.005(2)
O10 0.011(3) 0.017(3) 0.029(3) 0.007(2) 0.003(2) -0.002(2)
O11 0.017(3) 0.011(3) 0.026(3) 0.004(2) 0.005(2) 0.002(2)
O4 0.011(3) 0.018(3) 0.039(3) 0.011(2) 0.009(2) 0.005(2)
O7 0.023(3) 0.017(3) 0.032(3) 0.003(2) 0.019(2) 0.003(2)
O16 0.029(3) 0.017(3) 0.023(3) 0.001(2) -0.002(2) -0.001(2)
O14 0.035(3) 0.019(3) 0.030(3) 0.004(2) 0.015(2) 0.013(2)
C39 0.083(6) 0.035(5) 0.030(4) 0.005(3) 0.029(4) 0.018(4)
N1 0.022(4) 0.070(6) 0.085(6) 0.047(5) 0.021(4) 0.013(4)
C9 0.034(5) 0.029(4) 0.050(6) 0.019(4) 0.009(4) 0.007(4)
C25 0.028(4) 0.020(4) 0.037(4) 0.010(3) 0.006(3) -0.005(3)
C30 0.051(6) 0.037(6) 0.051(5) 0.024(4) 0.021(4) 0.018(5)
C28 0.037(5) 0.021(4) 0.048(6) 0.007(4) 0.000(4) -0.001(4)
C49 0.031(5) 0.058(6) 0.067(6) 0.044(5) 0.023(4) 0.014(4)
C8 0.035(5) 0.043(6) 0.042(5) 0.013(4) -0.007(4) 0.010(4)
C46 0.028(5) 0.069(7) 0.090(7) 0.039(5) 0.025(5) 0.004(4)
C32 0.053(5) 0.024(5) 0.065(7) 0.016(5) 0.030(4) 0.019(4)
C7 0.022(4) 0.027(4) 0.043(4) 0.018(3) -0.001(3) -0.004(3)
C29 0.044(5) 0.022(4) 0.038(4) 0.011(3) 0.019(4) 0.015(3)
C42 0.104(9) 0.055(6) 0.031(5) 0.017(5) 0.025(5) 0.027(6)
C10 0.023(4) 0.038(6) 0.061(6) 0.023(5) -0.007(4) -0.002(4)
C27 0.036(4) 0.040(6) 0.050(6) 0.022(5) 0.011(4) -0.008(4)
C48 0.022(5) 0.067(6) 0.077(7) 0.035(5) 0.022(4) 0.010(4)
C13 0.069(6) 0.030(6) 0.120(9) 0.011(6) 0.066(6) 0.019(5)
C50 0.033(5) 0.066(7) 0.088(7) 0.043(5) 0.025(4) 0.013(4)
C31 0.060(6) 0.031(5) 0.061(6) 0.003(4) 0.015(5) 0.018(4)
C47 0.029(5) 0.075(7) 0.084(7) 0.028(5) 0.022(4) 0.012(4)
C40 0.161(11) 0.061(6) 0.035(6) 0.001(5) 0.029(6) 0.005(7)
C41 0.097(7) 0.105(10) 0.054(7) 0.028(7) 0.047(5) 0.034(6)
O17 0.051(4) 0.038(4) 0.041(4) -0.010(3) 0.000(3) -0.019(4)
C17 0.080(6) 0.079(8) 0.057(7) -0.011(6) 0.043(5) 0.000(6)

loop_
_atom_type_symbol
_atom_type_description
_atom_type_scat_dispersion_real
_atom_type_scat_dispersion_imag
_atom_type_scat_source
C C 0.0033 0.0016 'International Tables Vol C Tables 4.2.6.8 and 6.1.1.4'
H H 0.0000 0.0000 'International Tables Vol C Tables 4.2.6.8 and 6.1.1.4'
O O 0.0106 0.0060 'International Tables Vol C Tables 4.2.6.8 and 6.1.1.4'
Si Si 0.0817 0.0704 'International Tables Vol C Tables 4.2.6.8 and 6.1.1.4'
Br Br -0.2901 2.4595 'International Tables Vol C Tables 4.2.6.8 and 6.1.1.4'
Sb Sb -0.5866 1.5461 'International Tables Vol C Tables 4.2.6.8 and 6.1.1.4'
N N 0.0061 0.0033 'International Tables Vol C Tables 4.2.6.8 and 6.1.1.4'

loop_
_geom_angle_atom_site_label_1
_geom_angle_atom_site_label_2
_geom_angle_atom_site_label_3
_geom_angle
O3 Sb1 O15 94.0(2)
O3 Sb1 O5 89.9(2)
O15 Sb1 O5 175.7(2)
O3 Sb1 O1 92.9(2)
O15 Sb1 O1 86.9(2)
O5 Sb1 O1 91.2(2)
O3 Sb1 O2 166.60(15)
O15 Sb1 O2 89.17(17)
O5 Sb1 O2 86.63(16)
O1 Sb1 O2 74.22(14)
O3 Sb1 C1 103.9(3)
O15 Sb1 C1 89.2(3)
O5 Sb1 C1 91.6(3)
O1 Sb1 C1 162.9(3)
O2 Sb1 C1 89.1(2)
O11 Sb2 O12 92.9(2)
O11 Sb2 O8 89.4(2)
O12 Sb2 O8 176.7(2)
O11 Sb2 O2 164.95(15)
O12 Sb2 O2 91.37(17)
O8 Sb2 O2 85.80(16)
O11 Sb2 O1 92.0(2)
O12 Sb2 O1 87.8(2)
O8 Sb2 O1 89.8(2)
O2 Sb2 O1 73.77(14)
O11 Sb2 C19 102.6(3)
O12 Sb2 C19 90.0(3)
O8 Sb2 C19 91.9(3)
O2 Sb2 C19 91.8(2)
O1 Sb2 C19 165.3(3)
O13 Sb3 O6 173.9(2)
O13 Sb3 O16 91.9(2)
O6 Sb3 O16 90.1(2)
O13 Sb3 O10 89.2(2)
O6 Sb3 O10 88.1(2)
O16 Sb3 O10 172.8(2)
O13 Sb3 C33B 91.5(5)
O6 Sb3 C33B 94.2(5)
O16 Sb3 C33B 91.3(5)
O10 Sb3 C33B 95.8(5)
O13 Sb3 C33A 98.5(5)
O6 Sb3 C33A 86.9(5)
O16 Sb3 C33A 99.4(5)
O10 Sb3 C33A 87.4(5)
O13 Sb3 O1 87.4(2)
O6 Sb3 O1 86.9(2)
O16 Sb3 O1 87.8(2)
O10 Sb3 O1 85.1(2)
C33B Sb3 O1 178.6(5)
C33A Sb3 O1 170.5(5)
O6 Si1 O4 107.1(3)
O6 Si1 O3 110.7(3)
O4 Si1 O3 108.3(3)
O6 Si1 C7 109.7(4)
O4 Si1 C7 110.6(4)
O3 Si1 C7 110.4(4)
O7 Si2 O4 108.8(3)
O7 Si2 O5 109.4(3)
O4 Si2 O5 109.7(3)
O7 Si2 C11 108.1(4)
O4 Si2 C11 108.3(4)
O5 Si2 C11 112.4(4)
O8 Si3 O9 110.0(3)
O8 Si3 O7 109.8(3)
O9 Si3 O7 106.6(3)
O8 Si3 C15 110.5(4)
O9 Si3 C15 110.1(4)
O7 Si3 C15 109.7(4)
O11 Si4 O9 109.5(3)
O11 Si4 O10 111.2(3)
O9 Si4 O10 105.2(3)
O11 Si4 C25 111.3(3)
O9 Si4 C25 110.2(4)
O10 Si4 C25 109.2(3)
O12 Si5 O13 110.2(3)
O12 Si5 O14 107.0(3)
O13 Si5 O14 109.2(3)
O12 Si5 C29 112.2(4)
O13 Si5 C29 108.4(4)
O14 Si5 C29 109.9(4)
O16 Si6 O15 109.5(3)
O16 Si6 O14 109.2(3)
O15 Si6 O14 107.9(3)
O16 Si6 C39 111.6(4)
O15 Si6 C39 109.5(4)
O14 Si6 C39 109.1(4)
C3 C2 C1 121.3(8)
C20 C19 C24 118.9(8)
C20 C19 Sb2 120.8(6)
C24 C19 Sb2 120.3(6)
C6 C1 C2 118.1(8)
C6 C1 Sb1 121.6(6)
C2 C1 Sb1 120.1(6)
C5 C4 C3 120.8(8)
C5 C4 Br1 120.6(7)
C3 C4 Br1 118.6(7)
C22 C21 C20 118.9(9)
C2 C3 C4 119.3(8)
C23 C24 C19 120.3(9)
C4 C5 C6 119.8(8)
C1 C6 C5 120.6(8)
C21 C22 C23 122.4(9)
C21 C22 Br2 119.8(8)
C23 C22 Br2 117.7(7)
C16 C15 C18 109.0(9)
C16 C15 C17 109.6(9)
C18 C15 C17 109.2(9)
C16 C15 Si3 110.3(6)
C18 C15 Si3 109.8(7)
C17 C15 Si3 109.0(7)
C14 C11 C12 108.6(8)
C14 C11 C13 109.5(9)
C12 C11 C13 106.6(8)
C14 C11 Si2 111.6(7)
C12 C11 Si2 111.6(7)
C13 C11 Si2 108.7(6)
C19 C20 C21 121.0(9)
C22 C23 C24 118.5(9)
Si3 O8 Sb2 134.2(3)
Si1 O3 Sb1 125.3(3)
Sb2 O2 Sb1 106.17(5)
Si6 O15 Sb1 130.5(3)
Sb1 O1 Sb2 105.5(2)
Sb1 O1 Sb3 124.7(2)
Sb2 O1 Sb3 125.7(2)
Si2 O5 Sb1 132.2(3)
Si1 O6 Sb3 133.9(3)
Si3 O9 Si4 130.0(3)
Si5 O12 Sb2 130.0(3)
Si5 O13 Sb3 127.4(3)
Si4 O10 Sb3 133.0(3)
Si4 O11 Sb2 125.8(3)
Si2 O4 Si1 131.5(3)
Si2 O7 Si3 138.2(3)
Si6 O16 Sb3 126.9(3)
Si6 O14 Si5 124.6(4)
C41 C39 C42 111.3(10)
C41 C39 C40 108.2(10)
C42 C39 C40 107.5(10)
C41 C39 Si6 111.9(8)
C42 C39 Si6 109.6(7)
C40 C39 Si6 108.3(8)
C46 N1 C50 123.0(10)
C28 C25 C26 109.9(7)
C28 C25 C27 108.4(8)
C26 C25 C27 109.3(8)
C28 C25 Si4 109.9(6)
C26 C25 Si4 110.0(6)
C27 C25 Si4 109.3(6)
C50 C49 C48 118.7(13)
N1 C46 C47 118.4(13)
C9 C7 C10 108.9(8)
C9 C7 C8 109.4(8)
C10 C7 C8 110.8(8)
C9 C7 Si1 111.5(6)
C10 C7 Si1 108.0(6)
C8 C7 Si1 108.2(6)
C30 C29 C32 108.6(8)
C30 C29 C31 108.9(8)
C32 C29 C31 109.0(8)
C30 C29 Si5 110.2(6)
C32 C29 Si5 111.6(6)
C31 C29 Si5 108.5(6)
C49 C48 C47 121.2(10)
N1 C50 C49 120.0(13)
C48 C47 C46 118.7(13)
O17 C44A C45A 124(2)
O17 C44A C43A 111.1(19)
C45A C44A C43A 124(2)
O17 C44B C43B 107.5(15)
O17 C44B C45B 104.3(16)
C43B C44B C45B 112.5(18)
C34B C33B C38B 117.1(14)
C34B C33B Sb3 119.9(10)
C38B C33B Sb3 122.5(11)
C37B C38B C33B 123.2(16)
C35A C34B C33B 121.4(16)
C38B C37B C36A 116.7(17)
C36 C35 C34A 118.6(17)
C36A C35A C34B 118.6(16)
C35 C36 C37A 121.7(16)
C35 C36 Br3B 118.8(12)
C37A C36 Br3B 119.4(12)
C35A C36A C37B 122.8(16)
C35A C36A Br3 119.9(12)
C37B C36A Br3 117.1(12)
C37A C38A C33A 122.1(16)
C36 C37A C38A 118.8(17)
C35 C34A C33A 122.3(16)
C38A C33A C34A 116.4(14)
C38A C33A Sb3 118.8(11)
C34A C33A Sb3 124.6(11)

loop_
_geom_bond_atom_site_label_1
_geom_bond_atom_site_label_2
_geom_bond_distance
Br3 C36A 1.890(15)
Br3B C36 1.881(15)
Sb1 O3 1.926(5)
Sb1 O15 1.960(5)
Sb1 O5 1.979(5)
Sb1 O1 2.083(5)
Sb1 O2 2.0852(13)
Sb1 C1 2.123(8)
Sb2 O11 1.943(5)
Sb2 O12 1.950(5)
Sb2 O8 1.959(5)
Sb2 O2 2.0844(13)
Sb2 O1 2.106(5)
Sb2 C19 2.121(8)
Sb3 O13 1.933(5)
Sb3 O6 1.943(5)
Sb3 O16 1.953(6)
Sb3 O10 1.988(5)
Sb3 C33B 2.098(13)
Sb3 C33A 2.118(13)
Sb3 O1 2.169(5)
Br1 C4 1.885(8)
Br2 C22 1.908(9)
Si1 O6 1.609(6)
Si1 O4 1.634(6)
Si1 O3 1.641(6)
Si1 C7 1.872(9)
Si2 O7 1.628(6)
Si2 O4 1.630(6)
Si2 O5 1.633(6)
Si2 C11 1.845(9)
Si3 O8 1.618(6)
Si3 O9 1.631(6)
Si3 O7 1.635(6)
Si3 C15 1.874(9)
Si4 O11 1.612(6)
Si4 O9 1.632(6)
Si4 O10 1.640(6)
Si4 C25 1.856(9)
Si5 O12 1.616(6)
Si5 O13 1.625(6)
Si5 O14 1.640(6)
Si5 C29 1.854(9)
Si6 O16 1.612(6)
Si6 O15 1.617(6)
Si6 O14 1.635(6)
Si6 C39 1.856(10)
C2 C3 1.369(12)
C2 C1 1.386(11)
C19 C20 1.377(12)
C19 C24 1.392(12)
C1 C6 1.378(11)
C4 C5 1.359(12)
C4 C3 1.369(12)
C21 C22 1.346(13)
C21 C20 1.390(11)
C24 C23 1.389(12)
C5 C6 1.383(12)
C22 C23 1.383(14)
C15 C16 1.513(13)
C15 C18 1.521(14)
C15 C17 1.525(15)
C26 C25 1.536(12)
C11 C14 1.500(14)
C11 C12 1.529(13)
C11 C13 1.550(13)
C39 C41 1.492(16)
C39 C42 1.513(14)
C39 C40 1.534(16)
N1 C46 1.309(15)
N1 C50 1.329(15)
C9 C7 1.503(12)
C25 C28 1.508(12)
C25 C27 1.552(12)
C30 C29 1.516(12)
C49 C50 1.336(14)
C49 C48 1.350(15)
C8 C7 1.537(13)
C46 C47 1.377(14)
C32 C29 1.528(13)
C7 C10 1.526(12)
C29 C31 1.531(14)
C48 C47 1.351(16)
O17 C44A 1.386(19)
O17 C44B 1.404(17)
C44A C45A 1.473(18)
C44A C43A 1.480(18)
C45B C44B 1.497(17)
C44B C43B 1.490(16)
C33B C34B 1.380(14)
C33B C38B 1.390(13)
C38B C37B 1.370(15)
C34B C35A 1.376(15)
C37B C36A 1.373(15)
C35 C36 1.363(15)
C35 C34A 1.371(15)
C35A C36A 1.367(15)
C36 C37A 1.365(15)
C38A C37A 1.371(15)
C38A C33A 1.389(13)
C34A C33A 1.389(14)
